data_7160393
loop_
_publ_author_name
'Jena, Chinmay K.'
'Patnaik, Aurobindo'
'Nayak, Sushree S.'
'Kumari, Supriya'
'Panda, Ankita'
'Dixit, Manjusha'
'Sharma, Nagendra K.'

_publ_section_title
;
 PIDA-mediated synthesis of kynurenine derivatives by oxidative
 fragmentation of the tryptophan scaffold.
;
_journal_issue 13
_journal_name_full 'Organic &amp; biomolecular chemistry'
_journal_page_first 3208
_journal_page_last 3223
_journal_paper_doi 10.1039/d5ob00057b
_journal_volume 23
_journal_year 2025
_chemical_formula_moiety 'C19 H16 N2 O4'
_chemical_formula_sum 'C19 H14 N2 O4'
_chemical_formula_weight 334.32
_space_group_crystal_system monoclinic
_space_group_IT_number 15
_space_group_name_Hall '-C 2yc'
_space_group_name_H-M_alt 'C 1 2/c 1'
_atom_sites_solution_hydrogens geom
_atom_sites_solution_primary dual
_audit_creation_date 2021-11-21
_audit_creation_method
;
Olex2 1.2
(compiled 2018.05.29 svn.r3508 for OlexSys, GUI svn.r5506)
;
_audit_update_record
;
2024-09-30 deposited with the CCDC.	2025-02-25 downloaded from the CCDC.
;
_cell_angle_alpha 90
_cell_angle_beta 98.295(6)
_cell_angle_gamma 90
_cell_formula_units_Z 8
_cell_length_a 15.6051(10)
_cell_length_b 9.8026(6)
_cell_length_c 21.1562(13)
_cell_measurement_reflns_used 5135
_cell_measurement_temperature 243(60)
_cell_measurement_theta_max 29.9410
_cell_measurement_theta_min 3.9140
_cell_volume 3202.4(3)
_computing_cell_refinement 'CrysAlisPro 1.171.40.84a (Rigaku OD, 2020)'
_computing_data_collection 'CrysAlisPro 1.171.40.84a (Rigaku OD, 2020)'
_computing_data_reduction 'CrysAlisPro 1.171.40.84a (Rigaku OD, 2020)'
_computing_molecular_graphics 'Olex2 (Dolomanov et al., 2009)'
_computing_publication_material 'Olex2 (Dolomanov et al., 2009)'
_computing_structure_refinement 'ShelXL (Sheldrick, 2015)'
_computing_structure_solution 'ShelXT (Sheldrick, 2015)'
_diffrn_ambient_environment N~2~
_diffrn_ambient_temperature 243(60)
_diffrn_detector 'Hybrid Pixel Array Detector'
_diffrn_detector_area_resol_mean 5.8140
_diffrn_detector_type 'Pilatus 200K'
_diffrn_measured_fraction_theta_full 0.997
_diffrn_measured_fraction_theta_max 0.828
_diffrn_measurement_details
;
List of Runs (angles in degrees, time in seconds):

  # Type    Start    End  Width  t~exp~   \w     \q     \k     \f   Frames
#--------------------------------------------------------------------------
  1  \w     -9.00  38.00   0.50   37.71    --   -2.33  53.00 -66.00   94
  2  \w    -64.00   0.00   0.50   37.71    --   -2.33 -53.00 149.00  128
  3  \w    -59.00   2.00   0.50   37.71    --    1.54 -19.00-150.00  122
  4  \w    -42.00  18.00   0.50   37.71    --   -2.33 -77.00  90.00  120
  5  \w    -10.00  15.00   0.50   37.71    --   -2.33 -99.00   0.00   50
  6  \w    -21.00   6.00   0.50   37.71    --   -2.33  77.00  90.00   54
;
_diffrn_measurement_device 'four-circle diffractometer'
_diffrn_measurement_device_type 'SuperNova, Dual, Cu at home/near, Pilatus 200K'
_diffrn_measurement_method '\w scans'
_diffrn_orient_matrix_type 'CrysAlisPro convention (1999,Acta A55,543-557)'
_diffrn_orient_matrix_UB_11 -0.0432308000
_diffrn_orient_matrix_UB_12 -0.0050965000
_diffrn_orient_matrix_UB_13 -0.0156942000
_diffrn_orient_matrix_UB_21 0.0041901000
_diffrn_orient_matrix_UB_22 0.0643737000
_diffrn_orient_matrix_UB_23 -0.0145703000
_diffrn_orient_matrix_UB_31 0.0149599000
_diffrn_orient_matrix_UB_32 -0.0326309000
_diffrn_orient_matrix_UB_33 -0.0262452000
_diffrn_radiation_monochromator mirror
_diffrn_radiation_probe x-ray
_diffrn_radiation_type MoK\a
_diffrn_radiation_wavelength 0.71073
_diffrn_reflns_av_R_equivalents 0.0427
_diffrn_reflns_av_unetI/netI 0.0358
_diffrn_reflns_Laue_measured_fraction_full 0.997
_diffrn_reflns_Laue_measured_fraction_max 0.828
_diffrn_reflns_limit_h_max 21
_diffrn_reflns_limit_h_min -21
_diffrn_reflns_limit_k_max 12
_diffrn_reflns_limit_k_min -13
_diffrn_reflns_limit_l_max 27
_diffrn_reflns_limit_l_min -28
_diffrn_reflns_number 15065
_diffrn_reflns_point_group_measured_fraction_full 0.997
_diffrn_reflns_point_group_measured_fraction_max 0.828
_diffrn_reflns_theta_full 25.242
_diffrn_reflns_theta_max 30.232
_diffrn_reflns_theta_min 3.498
_diffrn_source 'micro-focus sealed X-ray tube'
_diffrn_source_type 'SuperNova (Mo) X-ray Source'
_exptl_absorpt_coefficient_mu 0.099
_exptl_absorpt_correction_T_max 1.00000
_exptl_absorpt_correction_T_min 0.58974
_exptl_absorpt_correction_type multi-scan
_exptl_absorpt_process_details
;
CrysAlisPro 1.171.40.84a (Rigaku Oxford Diffraction, 2020)
Empirical absorption correction using spherical harmonics,
implemented in SCALE3 ABSPACK scaling algorithm.
;
_exptl_crystal_colour 'dull brownish brown'
_exptl_crystal_colour_lustre dull
_exptl_crystal_colour_modifier brownish
_exptl_crystal_colour_primary brown
_exptl_crystal_density_diffrn 1.387
_exptl_crystal_description block
_exptl_crystal_F_000 1392
_exptl_crystal_size_max 0.01
_exptl_crystal_size_mid 0.01
_exptl_crystal_size_min 0.001
_refine_diff_density_max 0.336
_refine_diff_density_min -0.280
_refine_diff_density_rms 0.055
_refine_ls_extinction_method none
_refine_ls_goodness_of_fit_ref 1.058
_refine_ls_hydrogen_treatment constr
_refine_ls_matrix_type full
_refine_ls_number_parameters 227
_refine_ls_number_reflns 3943
_refine_ls_number_restraints 0
_refine_ls_restrained_S_all 1.058
_refine_ls_R_factor_all 0.0822
_refine_ls_R_factor_gt 0.0647
_refine_ls_shift/su_max 0.001
_refine_ls_shift/su_mean 0.000
_refine_ls_structure_factor_coef Fsqd
_refine_ls_weighting_details 'w=1/[\s^2^(Fo^2^)+(0.0889P)^2^+3.0274P] where P=(Fo^2^+2Fc^2^)/3'
_refine_ls_weighting_scheme calc
_refine_ls_wR_factor_gt 0.1742
_refine_ls_wR_factor_ref 0.1841
_reflns_Friedel_coverage 0.000
_reflns_number_gt 3103
_reflns_number_total 3943
_reflns_threshold_expression 'I > 2\s(I)'
_cod_data_source_file d5ob00057b2.cif
_cod_data_source_block nks-ckj-453
_cod_depositor_comments 'Adding full bibliography for 7160390--7160394.cif.'
_cod_database_code 7160393
_shelx_shelxl_version_number 2018/3
_chemical_oxdiff_formula 'C152 H128 N16 O32 '
_shelx_space_group_comment
;
The symmetry employed for this shelxl refinement is uniquely defined
by the following loop, which should always be used as a source of
symmetry information in preference to the above space-group names.
They are only intended as comments.
;
_shelx_estimated_absorpt_t_max 1.000
_shelx_estimated_absorpt_t_min 0.999
_diffrn_oxdiff_digest_frames
;
0118d07eea0a4bab33e831aa2f29f1b96a00025d058
;
_reflns_odcompleteness_completeness 99.48
_reflns_odcompleteness_iscentric 1
_reflns_odcompleteness_theta 26.32
_olex2_refinement_description
;
1. Fixed Uiso
 At 1.2 times of:
  All C(H) groups, All C(H,H) groups, All N(H) groups
 At 1.5 times of:
  All C(H,H,H) groups
2.a Ternary CH refined with riding coordinates:
 C8(H8)
2.b Secondary CH2 refined with riding coordinates:
 C11(H11A,H11B)
2.c Aromatic/amide H refined with riding coordinates:
 N2(H2), N1(H1), C19(H19), C18(H18), C16(H16), C17(H17), C5(H5), C2(H2A),
 C3(H3), C4(H4)
2.d Idealised Me refined as rotating group:
 C10(H10A,H10B,H10C)
;
_olex2_submission_special_instructions 'No special instructions were received'
_oxdiff_exptl_absorpt_empirical_details
;
Empirical correction (ABSPACK) includes:
- Absorption correction using spherical harmonics
- Frame scaling
;
_oxdiff_exptl_absorpt_empirical_full_max 1.568
_oxdiff_exptl_absorpt_empirical_full_min 0.691

loop_
_space_group_symop_operation_xyz
'x, y, z'
'-x, y, -z+1/2'
'x+1/2, y+1/2, z'
'-x+1/2, y+1/2, -z+1/2'
'-x, -y, -z'
'x, -y, z-1/2'
'-x+1/2, -y+1/2, -z'
'x+1/2, -y+1/2, z-1/2'

loop_
_atom_site_label
_atom_site_type_symbol
_atom_site_fract_x
_atom_site_fract_y
_atom_site_fract_z
_atom_site_U_iso_or_equiv
_atom_site_adp_type
_atom_site_occupancy
_atom_site_site_symmetry_order
_atom_site_calc_flag
_atom_site_refinement_flags_posn
_atom_site_refinement_flags_adp
_atom_site_refinement_flags_occupancy
_atom_site_disorder_assembly
_atom_site_disorder_group
O2 O 0.64906(10) 0.67395(18) 0.51359(7) 0.0532(4) Uani 1 1 d . . . . .
N2 N 0.76592(10) 0.71503(18) 0.59000(8) 0.0404(4) Uani 1 1 d . . . . .
H2 H 0.797038 0.760880 0.567137 0.049 Uiso 1 1 calc R . . . .
O1 O 0.34700(11) 0.50055(19) 0.60608(11) 0.0700(6) Uani 1 1 d . . . . .
N1 N 0.49764(11) 0.43846(18) 0.58602(9) 0.0464(4) Uani 1 1 d . . . . .
H1 H 0.452401 0.387297 0.581420 0.056 Uiso 1 1 calc R . . . .
O4 O 0.63361(14) 0.18847(19) 0.52872(11) 0.0747(6) Uani 1 1 d . . . . .
O3 O 0.51574(15) 0.16517(18) 0.57549(11) 0.0736(6) Uani 1 1 d . . . . .
C7 C 0.49238(12) 0.5620(2) 0.61323(9) 0.0350(4) Uani 1 1 d . . . . .
C15 C 0.72599(12) 0.61075(19) 0.67727(9) 0.0342(4) Uani 1 1 d . . . . .
C6 C 0.56520(12) 0.64148(19) 0.63202(9) 0.0340(4) Uani 1 1 d . . . . .
C12 C 0.65390(11) 0.58428(19) 0.62249(9) 0.0332(4) Uani 1 1 d . . . . .
C14 C 0.79086(12) 0.68540(19) 0.65479(9) 0.0349(4) Uani 1 1 d . . . . .
C13 C 0.68730(12) 0.6631(2) 0.56770(9) 0.0355(4) Uani 1 1 d . . . . .
C9 C 0.56878(14) 0.2343(2) 0.55693(10) 0.0430(5) Uani 1 1 d . . . . .
C19 C 0.86714(13) 0.7203(2) 0.69408(10) 0.0442(5) Uani 1 1 d . . . . .
H19 H 0.910163 0.770974 0.678776 0.053 Uiso 1 1 calc R . . . .
C1 C 0.40010(13) 0.5935(2) 0.62063(11) 0.0445(5) Uani 1 1 d . . . . .
C18 C 0.87618(14) 0.6766(2) 0.75665(11) 0.0483(5) Uani 1 1 d . . . . .
H18 H 0.926604 0.697727 0.783958 0.058 Uiso 1 1 calc R . . . .
C8 C 0.57461(14) 0.3876(2) 0.56430(11) 0.0438(5) Uani 1 1 d . . . . .
H8 H 0.578066 0.427328 0.522228 0.053 Uiso 1 1 calc R . . . .
C16 C 0.73648(14) 0.5681(2) 0.74007(10) 0.0452(5) Uani 1 1 d . . . . .
H16 H 0.693621 0.517474 0.755604 0.054 Uiso 1 1 calc R . . . .
C11 C 0.65207(13) 0.4306(2) 0.60822(11) 0.0421(5) Uani 1 1 d . . . . .
H11A H 0.703356 0.406583 0.589656 0.051 Uiso 1 1 calc R . . . .
H11B H 0.654074 0.380899 0.648056 0.051 Uiso 1 1 calc R . . . .
C17 C 0.81251(15) 0.6024(3) 0.77969(10) 0.0510(6) Uani 1 1 d . . . . .
H17 H 0.820373 0.574949 0.822207 0.061 Uiso 1 1 calc R . . . .
C5 C 0.56682(14) 0.7759(2) 0.65648(12) 0.0503(5) Uani 1 1 d . . . . .
H5 H 0.622215 0.811933 0.666722 0.060 Uiso 1 1 calc R . . . .
C2 C 0.37119(16) 0.7205(3) 0.64126(14) 0.0573(6) Uani 1 1 d . . . . .
H2A H 0.311699 0.724964 0.641430 0.069 Uiso 1 1 calc R . . . .
C3 C 0.41394(17) 0.8369(3) 0.66084(14) 0.0595(6) Uani 1 1 d . . . . .
H3 H 0.379620 0.908996 0.670900 0.071 Uiso 1 1 calc R . . . .
C4 C 0.50259(17) 0.8623(3) 0.66782(14) 0.0601(7) Uani 1 1 d . . . . .
H4 H 0.520034 0.949155 0.681983 0.072 Uiso 1 1 calc R . . . .
C10 C 0.6381(2) 0.0434(3) 0.51815(17) 0.0804(9) Uani 1 1 d . . . . .
H10A H 0.602970 0.020309 0.478552 0.121 Uiso 1 1 calc GR . . . .
H10B H 0.617316 -0.004284 0.552545 0.121 Uiso 1 1 calc GR . . . .
H10C H 0.697077 0.017717 0.516338 0.121 Uiso 1 1 calc GR . . . .

loop_
_atom_site_aniso_label
_atom_site_aniso_U_11
_atom_site_aniso_U_22
_atom_site_aniso_U_33
_atom_site_aniso_U_23
_atom_site_aniso_U_13
_atom_site_aniso_U_12
O2 0.0460(9) 0.0732(12) 0.0381(8) 0.0071(7) -0.0020(6) -0.0198(8)
N2 0.0346(8) 0.0465(10) 0.0396(9) 0.0060(7) 0.0032(6) -0.0151(7)
O1 0.0357(8) 0.0589(11) 0.1160(16) -0.0148(10) 0.0135(9) -0.0138(8)
N1 0.0312(8) 0.0368(9) 0.0697(12) -0.0129(8) 0.0021(7) -0.0073(7)
O4 0.0772(13) 0.0446(10) 0.1083(16) -0.0233(10) 0.0336(12) -0.0019(9)
O3 0.0880(15) 0.0388(9) 0.0993(15) -0.0052(9) 0.0311(12) -0.0149(10)
C7 0.0313(9) 0.0314(9) 0.0418(10) 0.0021(7) 0.0030(7) -0.0032(7)
C15 0.0307(8) 0.0336(9) 0.0376(9) -0.0021(7) 0.0024(7) -0.0018(7)
C6 0.0323(9) 0.0327(9) 0.0373(9) 0.0005(7) 0.0055(7) -0.0041(7)
C12 0.0292(8) 0.0315(9) 0.0384(9) -0.0008(7) 0.0039(7) -0.0071(7)
C14 0.0307(9) 0.0339(9) 0.0392(10) -0.0011(7) 0.0023(7) -0.0029(7)
C13 0.0325(9) 0.0374(10) 0.0361(9) -0.0022(7) 0.0033(7) -0.0079(8)
C9 0.0483(11) 0.0346(10) 0.0437(11) -0.0058(8) -0.0022(8) -0.0036(9)
C19 0.0313(9) 0.0471(12) 0.0520(12) -0.0035(9) -0.0011(8) -0.0054(9)
C1 0.0365(10) 0.0408(11) 0.0562(12) 0.0007(9) 0.0070(9) -0.0038(9)
C18 0.0372(10) 0.0544(13) 0.0489(12) -0.0093(10) -0.0084(8) 0.0057(9)
C8 0.0395(10) 0.0346(11) 0.0553(12) -0.0072(9) 0.0001(8) -0.0004(8)
C16 0.0431(11) 0.0525(13) 0.0408(11) 0.0056(9) 0.0087(8) 0.0010(9)
C11 0.0359(10) 0.0333(10) 0.0574(12) -0.0042(9) 0.0077(8) -0.0037(8)
C17 0.0508(12) 0.0638(15) 0.0361(10) 0.0013(10) -0.0010(9) 0.0116(11)
C5 0.0391(11) 0.0403(12) 0.0705(15) -0.0126(10) 0.0045(10) -0.0060(9)
C2 0.0390(11) 0.0532(14) 0.0817(17) 0.0012(12) 0.0159(11) 0.0040(10)
C3 0.0516(13) 0.0446(13) 0.0832(18) -0.0085(12) 0.0130(12) 0.0076(11)
C4 0.0548(14) 0.0398(12) 0.0852(18) -0.0186(12) 0.0091(12) -0.0034(10)
C10 0.092(2) 0.0482(15) 0.100(2) -0.0295(16) 0.0109(18) 0.0090(15)

loop_
_atom_type_symbol
_atom_type_description
_atom_type_scat_dispersion_real
_atom_type_scat_dispersion_imag
_atom_type_scat_source
C C 0.0033 0.0016 'International Tables Vol C Tables 4.2.6.8 and 6.1.1.4'
H H 0.0000 0.0000 'International Tables Vol C Tables 4.2.6.8 and 6.1.1.4'
N N 0.0061 0.0033 'International Tables Vol C Tables 4.2.6.8 and 6.1.1.4'
O O 0.0106 0.0060 'International Tables Vol C Tables 4.2.6.8 and 6.1.1.4'

loop_
_geom_angle_atom_site_label_1
_geom_angle_atom_site_label_2
_geom_angle_atom_site_label_3
_geom_angle
_geom_angle_site_symmetry_1
_geom_angle_site_symmetry_3
_geom_angle_publ_flag
C13 N2 C14 111.99(16) . . ?
C7 N1 C8 123.61(17) . . ?
C9 O4 C10 117.5(2) . . ?
N1 C7 C6 121.91(17) . . ?
N1 C7 C1 110.32(17) . . ?
C6 C7 C1 127.75(18) . . ?
C14 C15 C12 109.00(16) . . ?
C16 C15 C12 130.99(18) . . ?
C16 C15 C14 119.92(18) . . ?
C7 C6 C12 118.33(16) . . ?
C7 C6 C5 126.75(18) . . ?
C5 C6 C12 114.82(16) . . ?
C15 C12 C6 114.90(15) . . ?
C15 C12 C13 101.22(14) . . ?
C15 C12 C11 107.98(16) . . ?
C6 C12 C13 108.93(15) . . ?
C6 C12 C11 113.14(15) . . ?
C11 C12 C13 110.00(16) . . ?
C15 C14 N2 109.36(16) . . ?
C15 C14 C19 121.87(19) . . ?
C19 C14 N2 128.77(18) . . ?
O2 C13 N2 126.43(18) . . ?
O2 C13 C12 125.23(17) . . ?
N2 C13 C12 108.33(16) . . ?
O4 C9 C8 110.17(19) . . ?
O3 C9 O4 125.0(2) . . ?
O3 C9 C8 124.8(2) . . ?
C18 C19 C14 117.2(2) . . ?
O1 C1 C7 116.1(2) . . ?
O1 C1 C2 119.5(2) . . ?
C2 C1 C7 124.48(19) . . ?
C17 C18 C19 121.69(19) . . ?
N1 C8 C9 109.70(18) . . ?
N1 C8 C11 110.28(17) . . ?
C11 C8 C9 112.33(18) . . ?
C15 C16 C17 118.6(2) . . ?
C8 C11 C12 113.20(17) . . ?
C18 C17 C16 120.7(2) . . ?
C4 C5 C6 132.1(2) . . ?
C3 C2 C1 132.1(2) . . ?
C2 C3 C4 128.4(2) . . ?
C5 C4 C3 128.0(2) . . ?

loop_
_geom_bond_atom_site_label_1
_geom_bond_atom_site_label_2
_geom_bond_distance
_geom_bond_site_symmetry_2
_geom_bond_publ_flag
O2 C13 1.217(2) . ?
N2 C14 1.400(3) . ?
N2 C13 1.349(2) . ?
O1 C1 1.240(3) . ?
N1 C7 1.349(3) . ?
N1 C8 1.436(3) . ?
O4 C9 1.325(3) . ?
O4 C10 1.443(3) . ?
O3 C9 1.180(3) . ?
C7 C6 1.388(3) . ?
C7 C1 1.503(3) . ?
C15 C12 1.517(3) . ?
C15 C14 1.388(3) . ?
C15 C16 1.380(3) . ?
C6 C12 1.534(3) . ?
C6 C5 1.414(3) . ?
C12 C13 1.545(3) . ?
C12 C11 1.536(3) . ?
C14 C19 1.393(3) . ?
C9 C8 1.513(3) . ?
C19 C18 1.379(3) . ?
C1 C2 1.414(3) . ?
C18 C17 1.376(4) . ?
C8 C11 1.476(3) . ?
C16 C17 1.392(3) . ?
C5 C4 1.360(3) . ?
C2 C3 1.356(4) . ?
C3 C4 1.393(4) . ?
